data_2205450
loop_
_publ_author_name
'Ma, Jun-Ying'
'Wu, Tong-Xing'
'She, Xue-Gong'
'Pan, Xin-Fu'

_publ_section_title
;[4-Bromo-2-(pyridin-2-ylmethyliminomethyl)phenolato-\k^3^<i>O,N,N</i>']methoxocobalt(III)
 perchlorate
;
_journal_issue 4
_journal_name_full 'Acta Crystallographica Section E'
_journal_page_first m695
_journal_page_last m696
_journal_paper_doi 10.1107/S1600536805007737
_journal_volume 61
_journal_year 2005
_chemical_formula_iupac '[Co (C13 H10 Br N2 O) (C H3 O)] Cl O4'
_chemical_formula_moiety 'C14 H13 Br Co N2 O2 +, Cl O4 -'
_chemical_formula_sum 'C14 H13 Br Cl Co N2 O6'
_chemical_formula_weight 479.55
_chemical_name_systematic
;
[4-Bromo-2-(pyridin-2-ylmethyliminomethyl)phenolato-
\k^3^O,N,N']methoxocobalt(III) perchlorate
;
_space_group_IT_number 14
_symmetry_cell_setting monoclinic
_symmetry_space_group_name_Hall '-P 2yn'
_symmetry_space_group_name_H-M 'P 1 21/n 1'
_atom_sites_solution_hydrogens geom
_atom_sites_solution_primary direct
_atom_sites_solution_secondary difmap
_audit_creation_method SHELXL-97
_cell_angle_alpha 90.00
_cell_angle_beta 95.846(2)
_cell_angle_gamma 90.00
_cell_formula_units_Z 4
_cell_length_a 7.194(2)
_cell_length_b 19.119(2)
_cell_length_c 12.694(2)
_cell_measurement_reflns_used 4575
_cell_measurement_temperature 298(2)
_cell_measurement_theta_max 24.68
_cell_measurement_theta_min 2.35
_cell_volume 1736.9(6)
_computing_cell_refinement 'SAINT (Bruker, 1998)'
_computing_data_collection 'SMART (Bruker, 1998)'
_computing_data_reduction SAINT
_computing_molecular_graphics SHELXTL
_computing_publication_material SHELXTL
_computing_structure_refinement SHELXTL
_computing_structure_solution 'SHELXTL (Sheldrick, 1997)'
_diffrn_ambient_temperature 298(2)
_diffrn_measured_fraction_theta_full 0.968
_diffrn_measured_fraction_theta_max 0.968
_diffrn_measurement_device_type 'Bruker SMART CCD area-detector'
_diffrn_measurement_method \w
_diffrn_radiation_monochromator graphite
_diffrn_radiation_source 'fine-focus sealed tube'
_diffrn_radiation_type MoK\a
_diffrn_radiation_wavelength 0.71073
_diffrn_reflns_av_R_equivalents 0.0405
_diffrn_reflns_av_sigmaI/netI 0.0407
_diffrn_reflns_limit_h_max 9
_diffrn_reflns_limit_h_min -9
_diffrn_reflns_limit_k_max 25
_diffrn_reflns_limit_k_min -25
_diffrn_reflns_limit_l_max 16
_diffrn_reflns_limit_l_min -16
_diffrn_reflns_number 20032
_diffrn_reflns_theta_full 28.31
_diffrn_reflns_theta_max 28.31
_diffrn_reflns_theta_min 1.93
_diffrn_standards_decay_% 0
_diffrn_standards_interval_count 0
_diffrn_standards_interval_time 0
_diffrn_standards_number 0
_exptl_absorpt_coefficient_mu 3.476
_exptl_absorpt_correction_T_max 0.761
_exptl_absorpt_correction_T_min 0.497
_exptl_absorpt_correction_type multi-scan
_exptl_absorpt_process_details '(SADABS; Sheldrick, 1996)'
_exptl_crystal_colour brown
_exptl_crystal_density_diffrn 1.834
_exptl_crystal_density_method 'not measured'
_exptl_crystal_description Block
_exptl_crystal_F_000 952
_exptl_crystal_size_max 0.23
_exptl_crystal_size_mid 0.10
_exptl_crystal_size_min 0.08
_refine_diff_density_max 0.623
_refine_diff_density_min -0.998
_refine_ls_extinction_method none
_refine_ls_goodness_of_fit_ref 1.035
_refine_ls_hydrogen_treatment constr
_refine_ls_matrix_type full
_refine_ls_number_parameters 263
_refine_ls_number_reflns 4190
_refine_ls_number_restraints 42
_refine_ls_restrained_S_all 1.064
_refine_ls_R_factor_all 0.0740
_refine_ls_R_factor_gt 0.0473
_refine_ls_shift/su_max 0.001
_refine_ls_shift/su_mean 0.000
_refine_ls_structure_factor_coef Fsqd
_refine_ls_weighting_details 'calc w = 1/[\s^2^(Fo^2^)+(0.0602P)^2^+1.7215P] where P = (Fo^2^+2Fc^2^)/3'
_refine_ls_weighting_scheme calc
_refine_ls_wR_factor_gt 0.1203
_refine_ls_wR_factor_ref 0.1340
_reflns_number_gt 2962
_reflns_number_total 4190
_reflns_threshold_expression I>2\s(I)
_cod_data_source_file ci6545.cif
_cod_data_source_block I
_cod_depositor_comments
;
The following automatic conversions were performed:
'_symmetry_cell_setting' value 'Monoclinic' changed to 'monoclinic'
according to '/home/saulius/struct/CIF-dictionaries/cif_core.dic'
dictionary named 'cif_core.dic' version 2.4.1 from 2010-06-29.

Automatic conversion script
Id: cif_fix_enum 1527 2010-12-29 10:47:43Z saulius 

The following automatic conversions were performed:

'_symmetry_cell_setting' value 'Monoclinic' changed to 'monoclinic'
according to /home/saulius/struct/CIF-dictionaries/cif_core.dic
dictionary named 'cif_core.dic' version 2.4.1 from 2010-06-29.

Automatic conversion script
Id: cif_fix_values 1715 2011-07-08 13:25:40Z adriana 
;
_cod_original_sg_symbol_H-M 'P 21/n'
_cod_database_code 2205450

loop_
_symmetry_equiv_pos_as_xyz
'x, y, z'
'-x+1/2, y+1/2, -z+1/2'
'-x, -y, -z'
'x-1/2, -y-1/2, z-1/2'

loop_
_atom_site_label
_atom_site_fract_x
_atom_site_fract_y
_atom_site_fract_z
_atom_site_U_iso_or_equiv
_atom_site_adp_type
_atom_site_calc_flag
_atom_site_refinement_flags
_atom_site_occupancy
_atom_site_disorder_assembly
_atom_site_disorder_group
_atom_site_type_symbol
Co1 0.36110(7) 0.12251(2) 0.50987(4) 0.03624(15) Uani d . 1 . . Co
Br1 0.20441(10) 0.06393(4) 1.06605(4) 0.0928(3) Uani d . 1 . . Br
Cl1 0.84699(15) 0.15842(6) 0.45626(9) 0.0582(3) Uani d D 1 . . Cl
O1 0.3860(4) 0.05103(14) 0.6141(2) 0.0519(7) Uani d . 1 . . O
O2 1.0011(14) 0.1120(7) 0.4852(11) 0.080(4) Uani d PD 0.516(19) A 1 O
O3 0.788(2) 0.1535(8) 0.3481(7) 0.100(5) Uani d PD 0.516(19) A 1 O
O4 0.9158(17) 0.2275(4) 0.4866(7) 0.075(3) Uani d PD 0.516(19) A 1 O
O5 0.7042(11) 0.1414(7) 0.5215(9) 0.078(3) Uani d PD 0.516(19) A 1 O
O2' 1.0082(16) 0.1334(8) 0.5170(13) 0.095(5) Uani d PD 0.484(19) A 2 O
O3' 0.873(2) 0.1587(7) 0.3458(6) 0.078(4) Uani d PD 0.484(19) A 2 O
O4' 0.785(3) 0.2270(4) 0.4821(8) 0.101(6) Uani d PD 0.484(19) A 2 O
O5' 0.6936(11) 0.1110(6) 0.4685(14) 0.085(4) Uani d PD 0.484(19) A 2 O
O6 0.3617(4) 0.05008(14) 0.3966(2) 0.0532(7) Uani d . 1 . . O
N1 0.3427(5) 0.19660(17) 0.6127(3) 0.0500(8) Uani d . 1 . . N
N2 0.3395(5) 0.20158(18) 0.4077(3) 0.0498(8) Uani d . 1 . . N
C1 0.3446(6) 0.0567(2) 0.7130(3) 0.0472(9) Uani d . 1 . . C
C2 0.3289(7) -0.0037(2) 0.7721(4) 0.0631(12) Uani d . 1 . . C
H2 0.3457 -0.0469 0.7406 0.076 Uiso calc R 1 . . H
C3 0.2889(7) -0.0016(3) 0.8762(4) 0.0665(13) Uani d . 1 . . C
H3 0.2794 -0.0429 0.9141 0.080 Uiso calc R 1 . . H
C4 0.2634(7) 0.0613(3) 0.9231(3) 0.0618(12) Uani d . 1 . . C
C5 0.2762(7) 0.1218(3) 0.8692(4) 0.0588(11) Uani d . 1 . . C
H5 0.2586 0.1642 0.9026 0.071 Uiso calc R 1 . . H
C6 0.3159(6) 0.1213(2) 0.7628(3) 0.0486(9) Uani d . 1 . . C
C7 0.3194(6) 0.1879(2) 0.7100(4) 0.0527(10) Uani d . 1 . . C
H7 0.3035 0.2277 0.7502 0.063 Uiso calc R 1 . . H
C8 0.3350(8) 0.2674(2) 0.5694(4) 0.0675(13) Uani d . 1 . . C
H8A 0.4450 0.2933 0.5975 0.081 Uiso calc R 1 . . H
H8B 0.2258 0.2914 0.5903 0.081 Uiso calc R 1 . . H
C9 0.3260(6) 0.2649(2) 0.4510(4) 0.0534(10) Uani d . 1 . . C
C10 0.3080(7) 0.3244(3) 0.3901(5) 0.0721(14) Uani d . 1 . . C
H10 0.2980 0.3681 0.4213 0.087 Uiso calc R 1 . . H
C11 0.3051(8) 0.3181(3) 0.2820(5) 0.0851(17) Uani d . 1 . . C
H11 0.2919 0.3576 0.2392 0.102 Uiso calc R 1 . . H
C12 0.3217(8) 0.2534(3) 0.2377(4) 0.0753(15) Uani d . 1 . . C
H12 0.3223 0.2485 0.1648 0.090 Uiso calc R 1 . . H
C13 0.3374(7) 0.1963(2) 0.3023(4) 0.0624(12) Uani d . 1 . . C
H13 0.3470 0.1522 0.2723 0.075 Uiso calc R 1 . . H
C14 0.1874(9) 0.0142(3) 0.3546(5) 0.0848(17) Uani d . 1 . . C
H14A 0.2144 -0.0186 0.3010 0.127 Uiso calc R 1 . . H
H14B 0.0989 0.0481 0.3246 0.127 Uiso calc R 1 . . H
H14C 0.1359 -0.0102 0.4110 0.127 Uiso calc R 1 . . H

loop_
_atom_site_aniso_label
_atom_site_aniso_U_11
_atom_site_aniso_U_22
_atom_site_aniso_U_33
_atom_site_aniso_U_12
_atom_site_aniso_U_13
_atom_site_aniso_U_23
Co1 0.0441(3) 0.0309(2) 0.0346(3) 0.0044(2) 0.00835(19) 0.0013(2)
Br1 0.1131(5) 0.1240(6) 0.0446(3) 0.0133(4) 0.0252(3) -0.0001(3)
Cl1 0.0576(6) 0.0568(6) 0.0614(7) -0.0003(5) 0.0119(5) 0.0035(5)
O1 0.0718(19) 0.0427(15) 0.0434(15) 0.0114(13) 0.0163(14) 0.0005(12)
O2 0.044(5) 0.073(6) 0.124(11) 0.006(4) 0.010(5) 0.007(6)
O3 0.111(11) 0.126(9) 0.060(6) -0.038(8) -0.008(5) -0.012(5)
O4 0.070(6) 0.060(4) 0.095(6) 0.007(4) 0.011(5) -0.004(4)
O5 0.047(4) 0.104(8) 0.086(7) 0.000(4) 0.024(4) 0.004(6)
O2' 0.061(6) 0.149(14) 0.071(7) -0.028(7) -0.016(5) 0.017(8)
O3' 0.098(10) 0.078(6) 0.056(5) -0.007(6) -0.004(5) 0.009(4)
O4' 0.168(16) 0.050(5) 0.084(6) 0.013(7) 0.010(8) -0.011(4)
O5' 0.046(4) 0.066(6) 0.143(11) -0.003(4) 0.015(5) 0.005(6)
O6 0.0671(19) 0.0486(16) 0.0449(16) 0.0073(14) 0.0104(14) -0.0039(12)
N1 0.054(2) 0.0415(18) 0.055(2) -0.0029(15) 0.0055(16) -0.0026(15)
N2 0.0445(18) 0.0483(19) 0.057(2) 0.0030(15) 0.0077(15) 0.0067(16)
C1 0.051(2) 0.046(2) 0.045(2) 0.0050(17) 0.0112(18) -0.0012(17)
C2 0.088(3) 0.050(2) 0.055(3) 0.013(2) 0.022(2) 0.002(2)
C3 0.089(3) 0.062(3) 0.053(3) 0.008(2) 0.025(2) 0.012(2)
C4 0.065(3) 0.084(3) 0.038(2) 0.005(2) 0.010(2) -0.001(2)
C5 0.064(3) 0.064(3) 0.049(2) 0.002(2) 0.010(2) -0.014(2)
C6 0.051(2) 0.055(2) 0.041(2) 0.0004(18) 0.0096(17) -0.0049(18)
C7 0.058(2) 0.046(2) 0.054(2) -0.0004(19) 0.0076(19) -0.0130(19)
C8 0.092(4) 0.036(2) 0.073(3) -0.003(2) 0.005(3) 0.000(2)
C9 0.046(2) 0.044(2) 0.070(3) -0.0012(17) 0.006(2) 0.006(2)
C10 0.080(3) 0.048(3) 0.087(4) -0.002(2) 0.004(3) 0.016(3)
C11 0.094(4) 0.066(3) 0.093(4) -0.001(3) -0.001(3) 0.040(3)
C12 0.087(4) 0.074(4) 0.065(3) -0.002(3) 0.005(3) 0.025(3)
C13 0.071(3) 0.061(3) 0.056(3) 0.003(2) 0.008(2) 0.011(2)
C14 0.106(5) 0.072(3) 0.075(4) 0.016(3) 0.004(3) -0.004(3)

loop_
_atom_type_symbol
_atom_type_description
_atom_type_scat_dispersion_real
_atom_type_scat_dispersion_imag
_atom_type_scat_source
C C 0.0033 0.0016 'International Tables Vol C Tables 4.2.6.8 and 6.1.1.4'
H H 0.0000 0.0000 'International Tables Vol C Tables 4.2.6.8 and 6.1.1.4'
Br Br -0.2901 2.4595 'International Tables Vol C Tables 4.2.6.8 and 6.1.1.4'
Cl Cl 0.1484 0.1585 'International Tables Vol C Tables 4.2.6.8 and 6.1.1.4'
Co Co 0.3494 0.9721 'International Tables Vol C Tables 4.2.6.8 and 6.1.1.4'
N N 0.0061 0.0033 'International Tables Vol C Tables 4.2.6.8 and 6.1.1.4'
O O 0.0106 0.0060 'International Tables Vol C Tables 4.2.6.8 and 6.1.1.4'

loop_
_geom_angle_atom_site_label_1
_geom_angle_atom_site_label_2
_geom_angle_atom_site_label_3
_geom_angle
_geom_angle_publ_flag
O1 Co1 N1 93.70(13) y
O1 Co1 N2 176.48(14) y
N1 Co1 N2 82.96(15) y
O1 Co1 O6 89.75(12) y
N1 Co1 O6 175.10(13) y
N2 Co1 O6 93.65(13) y
O3 Cl1 O2' 131.6(9) ?
O3 Cl1 O5 113.2(6) ?
O2' Cl1 O5 101.9(8) ?
O3 Cl1 O4' 102.5(8) ?
O2' Cl1 O4' 116.3(6) ?
O5 Cl1 O4' 79.4(6) ?
O2' Cl1 O3' 110.7(7) ?
O5 Cl1 O3' 138.1(6) ?
O4' Cl1 O3' 107.2(6) ?
O3 Cl1 O2 110.9(7) ?
O5 Cl1 O2 107.1(6) ?
O4' Cl1 O2 139.1(7) ?
O3' Cl1 O2 94.4(8) ?
O3 Cl1 O4 112.5(6) ?
O2' Cl1 O4 85.6(6) ?
O5 Cl1 O4 107.6(5) ?
O3' Cl1 O4 100.5(7) ?
O2 Cl1 O4 105.1(5) ?
O3 Cl1 O5' 84.7(7) ?
O2' Cl1 O5' 108.8(7) ?
O4' Cl1 O5' 106.8(6) ?
O3' Cl1 O5' 106.5(6) ?
O2 Cl1 O5' 99.4(7) ?
O4 Cl1 O5' 141.7(5) ?
C1 O1 Co1 126.0(2) ?
C14 O6 Co1 121.1(3) ?
C7 N1 C8 118.8(4) ?
C7 N1 Co1 125.6(3) ?
C8 N1 Co1 115.2(3) ?
C9 N2 C13 119.0(4) ?
C9 N2 Co1 115.1(3) ?
C13 N2 Co1 125.9(3) ?
O1 C1 C2 118.9(4) ?
O1 C1 C6 123.6(4) ?
C2 C1 C6 117.5(4) ?
C3 C2 C1 121.9(4) ?
C3 C2 H2 119.0 ?
C1 C2 H2 119.0 ?
C4 C3 C2 119.6(4) ?
C4 C3 H3 120.2 ?
C2 C3 H3 120.2 ?
C5 C4 C3 121.0(4) ?
C5 C4 Br1 119.5(4) ?
C3 C4 Br1 119.5(4) ?
C4 C5 C6 120.7(4) ?
C4 C5 H5 119.7 ?
C6 C5 H5 119.7 ?
C5 C6 C1 119.3(4) ?
C5 C6 C7 117.0(4) ?
C1 C6 C7 123.7(4) ?
N1 C7 C6 125.2(4) ?
N1 C7 H7 117.4 ?
C6 C7 H7 117.4 ?
N1 C8 C9 110.1(4) ?
N1 C8 H8A 109.6 ?
C9 C8 H8A 109.6 ?
N1 C8 H8B 109.6 ?
C9 C8 H8B 109.6 ?
H8A C8 H8B 108.2 ?
N2 C9 C10 121.7(5) ?
N2 C9 C8 116.3(4) ?
C10 C9 C8 122.0(4) ?
C9 C10 C11 118.7(5) ?
C9 C10 H10 120.7 ?
C11 C10 H10 120.7 ?
C12 C11 C10 119.7(5) ?
C12 C11 H11 120.1 ?
C10 C11 H11 120.1 ?
C13 C12 C11 118.8(5) ?
C13 C12 H12 120.6 ?
C11 C12 H12 120.6 ?
N2 C13 C12 122.1(5) ?
N2 C13 H13 118.9 ?
C12 C13 H13 118.9 ?
O6 C14 H14A 109.5 ?
O6 C14 H14B 109.5 ?
H14A C14 H14B 109.5 ?
O6 C14 H14C 109.5 ?
H14A C14 H14C 109.5 ?
H14B C14 H14C 109.5 ?

loop_
_geom_bond_atom_site_label_1
_geom_bond_atom_site_label_2
_geom_bond_distance
_geom_bond_publ_flag
Co1 O1 1.898(3) y
Co1 N1 1.940(3) y
Co1 N2 1.987(3) y
Co1 O6 1.996(3) y
Br1 C4 1.906(4) ?
Cl1 O3 1.397(8) ?
Cl1 O2' 1.409(9) ?
Cl1 O5 1.422(7) ?
Cl1 O4' 1.433(8) ?
Cl1 O3' 1.433(8) ?
Cl1 O2 1.438(8) ?
Cl1 O4 1.448(7) ?
Cl1 O5' 1.448(7) ?
O1 C1 1.324(5) ?
O6 C14 1.480(6) ?
N1 C7 1.274(5) ?
N1 C8 1.461(5) ?
N2 C9 1.337(5) ?
N2 C13 1.341(6) ?
C1 C2 1.388(6) ?
C1 C6 1.412(5) ?
C2 C3 1.382(6) ?
C2 H2 0.93 ?
C3 C4 1.362(7) ?
C3 H3 0.93 ?
C4 C5 1.352(7) ?
C5 C6 1.408(6) ?
C5 H5 0.93 ?
C6 C7 1.441(6) ?
C7 H7 0.93 ?
C8 C9 1.499(7) ?
C8 H8A 0.97 ?
C8 H8B 0.97 ?
C9 C10 1.375(6) ?
C10 C11 1.376(8) ?
C10 H10 0.93 ?
C11 C12 1.369(8) ?
C11 H11 0.93 ?
C12 C13 1.364(6) ?
C12 H12 0.93 ?
C13 H13 0.93 ?
C14 H14A 0.96 ?
C14 H14B 0.96 ?
C14 H14C 0.96 ?

loop_
_geom_torsion_atom_site_label_1
_geom_torsion_atom_site_label_2
_geom_torsion_atom_site_label_3
_geom_torsion_atom_site_label_4
_geom_torsion
N1 Co1 O1 C1 16.6(3)
O6 Co1 O1 C1 -159.9(3)
O1 Co1 O6 C14 85.7(3)
N2 Co1 O6 C14 -95.2(3)
O1 Co1 N1 C7 -11.6(4)
N2 Co1 N1 C7 169.6(4)
O1 Co1 N1 C8 175.4(3)
N2 Co1 N1 C8 -3.5(3)
N1 Co1 N2 C9 0.9(3)
O6 Co1 N2 C9 177.3(3)
N1 Co1 N2 C13 -179.0(4)
O6 Co1 N2 C13 -2.6(4)
Co1 O1 C1 C2 165.2(3)
Co1 O1 C1 C6 -15.0(6)
O1 C1 C2 C3 179.0(5)
C6 C1 C2 C3 -0.8(7)
C1 C2 C3 C4 0.2(8)
C2 C3 C4 C5 0.2(8)
C2 C3 C4 Br1 179.0(4)
C3 C4 C5 C6 0.1(8)
Br1 C4 C5 C6 -178.7(3)
C4 C5 C6 C1 -0.8(7)
C4 C5 C6 C7 177.5(4)
O1 C1 C6 C5 -178.7(4)
C2 C1 C6 C5 1.1(6)
O1 C1 C6 C7 3.1(7)
C2 C1 C6 C7 -177.1(4)
C8 N1 C7 C6 177.5(4)
Co1 N1 C7 C6 4.7(6)
C5 C6 C7 N1 -175.9(4)
C1 C6 C7 N1 2.3(7)
C7 N1 C8 C9 -168.4(4)
Co1 N1 C8 C9 5.1(5)
C13 N2 C9 C10 0.7(6)
Co1 N2 C9 C10 -179.2(4)
C13 N2 C9 C8 -178.2(4)
Co1 N2 C9 C8 1.8(5)
N1 C8 C9 N2 -4.5(6)
N1 C8 C9 C10 176.6(4)
N2 C9 C10 C11 -0.4(7)
C8 C9 C10 C11 178.5(5)
C9 C10 C11 C12 -0.6(9)
C10 C11 C12 C13 1.2(9)
C9 N2 C13 C12 -0.1(7)
Co1 N2 C13 C12 179.9(4)
C11 C12 C13 N2 -0.9(8)
